data_7051565
loop_
_publ_author_name
'Constable, Edwin C.'
'Hermann, B. A.'
'Housecroft, Catherine E.'
'Neuburger, Markus'
'Schaffner, Silvia'
'Scherer, Lukas J.'

_publ_section_title
;
 2,2&#x2032;:6&#x2032;,2&#x2033;-Terpyridine-4&#x2032;(1&#x2032;H)-thione:
 a missing link in metallosupramolecular chemistry
;
_journal_issue 11
_journal_name_full 'New Journal of Chemistry'
_journal_page_first 1475
_journal_paper_doi 10.1039/b510792j
_journal_volume 29
_journal_year 2005
_chemical_formula_moiety 'C30 H20 N6 S2'
_chemical_formula_sum 'C30 H20 N6 S2'
_chemical_formula_weight 528.66
_space_group_IT_number 13
_symmetry_cell_setting monoclinic
_symmetry_space_group_name_Hall '-P 2yc'
_symmetry_space_group_name_H-M 'P 1 2/c 1'
_atom_sites_solution_hydrogens geom
_atom_sites_solution_primary direct
_audit_creation_date 04-08-24
_audit_creation_method CRYSTALS_ver_12.24
_cell_angle_alpha 90
_cell_angle_beta 120.5668(15)
_cell_angle_gamma 90
_cell_formula_units_Z 2
_cell_length_a 11.5557(4)
_cell_length_b 5.5221(2)
_cell_length_c 22.6510(9)
_cell_measurement_reflns_used 5906
_cell_measurement_temperature 173
_cell_measurement_theta_max 29
_cell_measurement_theta_min 3
_cell_volume 1244.54(8)
_computing_cell_refinement 'Denzo/Scalepack (Otwinowski & Minor, 1996)'
_computing_data_collection 'COLLECT (Nonius BV, 1997)'
_computing_data_reduction 'Denzo/Scalepack (Otwinowski & Minor, 1996)'
_computing_molecular_graphics 'CAMERON (Watkin et al 1996)'
_computing_publication_material 'CRYSTALS (Betteridge et al 2003)'
_computing_structure_refinement 'CRYSTALS (Betteridge et al 2003)'
_computing_structure_solution 'SIR92 (Altomare et al, 1994)'
_diffrn_ambient_temperature 173
_diffrn_measured_fraction_theta_full 0.996
_diffrn_measured_fraction_theta_max 0.994
_diffrn_measurement_device_type 'Nonius Kappa CCD'
_diffrn_measurement_method '\f & \w scans'
_diffrn_radiation_monochromator graphite
_diffrn_radiation_type 'Mo K\a'
_diffrn_radiation_wavelength 0.71073
_diffrn_reflns_av_R_equivalents 0.028
_diffrn_reflns_limit_h_max 15
_diffrn_reflns_limit_h_min -15
_diffrn_reflns_limit_k_max 7
_diffrn_reflns_limit_k_min -7
_diffrn_reflns_limit_l_max 29
_diffrn_reflns_limit_l_min -30
_diffrn_reflns_number 12042
_diffrn_reflns_theta_full 28.544
_diffrn_reflns_theta_max 29.127
_diffrn_reflns_theta_min 3.526
_diffrn_standards_number 0
_exptl_absorpt_coefficient_mu 0.247
_exptl_absorpt_correction_T_max 0.99
_exptl_absorpt_correction_T_min 0.98
_exptl_absorpt_correction_type multi-scan
_exptl_absorpt_process_details 'Denzo/Scalepack (Otwinowski & Minor, 1996)'
_exptl_crystal_colour colourless
_exptl_crystal_density_diffrn 1.411
_exptl_crystal_description plate
_exptl_crystal_F_000 548
_exptl_crystal_size_max 0.24
_exptl_crystal_size_mid 0.08
_exptl_crystal_size_min 0.04
_refine_diff_density_max 0.35
_refine_diff_density_min -0.26
_refine_ls_extinction_method None
_refine_ls_goodness_of_fit_ref 1.0807
_refine_ls_hydrogen_treatment mixed
_refine_ls_matrix_type full
_refine_ls_number_parameters 172
_refine_ls_number_reflns 1876
_refine_ls_number_restraints 0
_refine_ls_R_factor_all 0.1003
_refine_ls_R_factor_gt 0.0485
_refine_ls_shift/su_max 0.000146
_refine_ls_structure_factor_coef F
_refine_ls_weighting_details
;
Method, part 1, Chebychev polynomial, (Watkin, 1994, Prince, 1982)
[weight] = 1.0/[A~0~*T~0~(x)+A~1~*T~1~(x) ... +A~n-1~]*T~n-1~(x)]
where A~i~ are the Chebychev coefficients listed below and x= Fcalc/Fmax
Method = Robust Weighting (Prince, 1982)
W = [weight] * [1-(deltaF/6*sigmaF)^2^]^2^
A~i~ are:
0.574 0.621 0.353
;
_refine_ls_weighting_scheme calc
_refine_ls_wR_factor_all 0.0746
_refine_ls_wR_factor_gt 0.0465
_refine_ls_wR_factor_ref 0.0465
_reflns_limit_h_max 13
_reflns_limit_h_min -15
_reflns_limit_k_max 7
_reflns_limit_k_min 0
_reflns_limit_l_max 30
_reflns_limit_l_min 0
_reflns_number_gt 1876
_reflns_number_total 3333
_reflns_threshold_expression I>1.00u(I)
_oxford_diffrn_Wilson_B_factor 0.00
_oxford_diffrn_Wilson_scale 0.00
_oxford_refine_ls_scale 0.2293(6)
_oxford_structure_analysis_title '8241153 ls_a95_173k'
_cod_data_source_file b510792j.txt
_cod_data_source_block ls_a95_173k
_cod_depositor_comments
;
The following automatic conversions were performed:
'_symmetry_cell_setting' value 'Monoclinic' changed to 'monoclinic'
according to '/home/saulius/struct/CIF-dictionaries/cif_core.dic'
dictionary named 'cif_core.dic' version 2.4.1 from 2010-06-29.

Automatic conversion script
Id: cif_fix_enum 1527 2010-12-29 10:47:43Z saulius 
;
_cod_original_sg_symbol_H-M 'P 2/c'
_cod_database_code 7051565

loop_
_symmetry_equiv_pos_as_xyz
x,y,z
-x,-y,-z
-x,y,-z+1/2
x,-y,z+1/2

loop_
_atom_site_label
_atom_site_type_symbol
_atom_site_fract_x
_atom_site_fract_y
_atom_site_fract_z
_atom_site_U_iso_or_equiv
_atom_site_occupancy
_atom_site_adp_type
_atom_site_refinement_flags_posn
_atom_site_refinement_flags_adp
_atom_site_refinement_flags_occupancy
_atom_site_disorder_assembly
_atom_site_disorder_group
_atom_site_attached_hydrogens
S1 S 0.47844(6) 0.41909(11) 0.20065(3) 0.0389 1.0000 Uani . . . . . .
N1 N 0.6463(2) 0.2195(4) 0.02955(10) 0.0500 1.0000 Uani . . . . . .
N2 N 0.75318(17) -0.1307(3) 0.18267(9) 0.0336 1.0000 Uani . . . . . .
N3 N 0.8241(2) -0.2982(4) 0.35135(10) 0.0423 1.0000 Uani . . . . . .
C1 C 0.6594(3) 0.2187(6) -0.02610(13) 0.0568 1.0000 Uani . . . . . .
C2 C 0.7232(2) 0.0428(6) -0.04115(12) 0.0495 1.0000 Uani . . . . . .
C3 C 0.7778(3) -0.1480(6) 0.00404(14) 0.0565 1.0000 Uani . . . . . .
C4 C 0.7661(3) -0.1543(5) 0.06190(13) 0.0480 1.0000 Uani . . . . . .
C5 C 0.6996(2) 0.0326(4) 0.07284(11) 0.0359 1.0000 Uani . . . . . .
C6 C 0.6842(2) 0.0374(4) 0.13430(11) 0.0331 1.0000 Uani . . . . . .
C7 C 0.6017(2) 0.2082(4) 0.13982(11) 0.0357 1.0000 Uani . . . . . .
C8 C 0.58806(19) 0.2016(4) 0.19738(11) 0.0327 1.0000 Uani . . . . . .
C9 C 0.65733(19) 0.0266(4) 0.24763(11) 0.0331 1.0000 Uani . . . . . .
C10 C 0.7401(2) -0.1325(4) 0.23823(11) 0.0324 1.0000 Uani . . . . . .
C11 C 0.82028(19) -0.3191(4) 0.29120(10) 0.0332 1.0000 Uani . . . . . .
C12 C 0.8863(2) -0.5031(5) 0.27803(12) 0.0387 1.0000 Uani . . . . . .
C13 C 0.9587(2) -0.6732(5) 0.32862(13) 0.0450 1.0000 Uani . . . . . .
C14 C 0.9626(2) -0.6534(5) 0.39034(13) 0.0490 1.0000 Uani . . . . . .
C15 C 0.8945(2) -0.4655(5) 0.39911(13) 0.0507 1.0000 Uani . . . . . .
H11 H 0.6196 0.3573 -0.0588 0.0680 1.0000 Uiso R . . . . .
H21 H 0.7300 0.0517 -0.0834 0.0593 1.0000 Uiso R . . . . .
H31 H 0.8255 -0.2810 -0.0049 0.0724 1.0000 Uiso R . . . . .
H41 H 0.8050 -0.2916 0.0952 0.0606 1.0000 Uiso R . . . . .
H71 H 0.5534 0.3328 0.1033 0.0424 1.0000 Uiso R . . . . .
H91 H 0.6479 0.0156 0.2891 0.0415 1.0000 Uiso R . . . . .
H121 H 0.8817 -0.5124 0.2328 0.0444 1.0000 Uiso R . . . . .
H131 H 1.0070 -0.8076 0.3206 0.0502 1.0000 Uiso R . . . . .
H141 H 1.0140 -0.7731 0.4279 0.0532 1.0000 Uiso R . . . . .
H151 H 0.8979 -0.4533 0.4440 0.0606 1.0000 Uiso R . . . . .

loop_
_atom_site_aniso_label
_atom_site_aniso_U_11
_atom_site_aniso_U_22
_atom_site_aniso_U_33
_atom_site_aniso_U_23
_atom_site_aniso_U_13
_atom_site_aniso_U_12
S1 0.0375(3) 0.0383(3) 0.0462(3) 0.0059(3) 0.0251(2) 0.0067(3)
N1 0.0554(12) 0.0558(14) 0.0407(11) 0.0138(10) 0.0258(10) 0.0136(11)
N2 0.0307(8) 0.0380(12) 0.0318(9) 0.0045(7) 0.0156(7) 0.0027(7)
N3 0.0415(10) 0.0515(12) 0.0376(10) 0.0116(9) 0.0228(8) 0.0043(10)
C1 0.0635(16) 0.0707(19) 0.0359(12) 0.0175(13) 0.0251(12) 0.0080(15)
C2 0.0492(13) 0.0697(19) 0.0293(11) -0.0057(12) 0.0198(10) -0.0110(13)
C3 0.0668(17) 0.064(2) 0.0496(15) -0.0065(13) 0.0379(14) 0.0029(14)
C4 0.0603(15) 0.0478(15) 0.0434(13) 0.0042(11) 0.0320(12) 0.0083(12)
C5 0.0324(9) 0.0432(14) 0.0298(10) 0.0029(9) 0.0143(9) -0.0025(9)
C6 0.0296(9) 0.0341(12) 0.0338(10) 0.0016(9) 0.0148(8) -0.0001(8)
C7 0.0320(10) 0.0386(12) 0.0354(11) 0.0058(9) 0.0165(9) 0.0030(9)
C8 0.0258(9) 0.0309(11) 0.0406(12) 0.0008(9) 0.0164(9) 0.0005(8)
C9 0.0325(10) 0.0360(12) 0.0351(11) 0.0030(9) 0.0203(9) -0.0005(8)
C10 0.0274(9) 0.0354(13) 0.0328(10) 0.0011(8) 0.0142(8) -0.0018(8)
C11 0.0263(9) 0.0372(11) 0.0336(11) 0.0052(9) 0.0133(9) -0.0020(9)
C12 0.0313(10) 0.0412(12) 0.0387(12) 0.0043(9) 0.0142(10) 0.0024(9)
C13 0.0348(11) 0.0400(13) 0.0506(14) 0.0065(11) 0.0148(11) 0.0041(9)
C14 0.0379(12) 0.0461(15) 0.0491(14) 0.0198(11) 0.0120(11) 0.0030(10)
C15 0.0448(12) 0.0655(18) 0.0415(13) 0.0183(12) 0.0216(11) 0.0027(13)

loop_
_atom_type_symbol
_atom_type_scat_dispersion_real
_atom_type_scat_dispersion_imag
_atom_type_scat_Cromer_Mann_a1
_atom_type_scat_Cromer_Mann_b1
_atom_type_scat_Cromer_Mann_a2
_atom_type_scat_Cromer_Mann_b2
_atom_type_scat_Cromer_Mann_a3
_atom_type_scat_Cromer_Mann_b3
_atom_type_scat_Cromer_Mann_a4
_atom_type_scat_Cromer_Mann_b4
_atom_type_scat_Cromer_Mann_c
_atom_type_scat_source
C 0.0033 0.0016 2.3100 20.8439 1.0200 10.2075 1.5886 0.5687 0.8650 51.6512 0.2156 'International Tables Vol C 4.2.6.8 and 6.1.1.4'
H 0.0000 0.0000 0.4930 10.5109 0.3229 26.1257 0.1402 3.1424 0.0408 57.7998 0.0030 'International Tables Vol C 4.2.6.8 and 6.1.1.4'
N 0.0061 0.0033 12.2126 0.0057 3.1322 9.8933 2.0125 28.9975 1.1663 0.5826 -11.5290 'International Tables Vol C 4.2.6.8 and 6.1.1.4'
S 0.1246 0.1234 6.9053 1.4679 5.2034 22.2151 1.4379 0.2536 1.5863 56.1720 0.8669 'International Tables Vol C 4.2.6.8 and 6.1.1.4'

loop_
_geom_angle_atom_site_label_1
_geom_angle_site_symmetry_1
_geom_angle_atom_site_label_2
_geom_angle_site_symmetry_2
_geom_angle_atom_site_label_3
_geom_angle_site_symmetry_3
_geom_angle
_geom_angle_publ_flag
S1 3_655 S1 . C8 . 105.41(8) yes
C1 . N1 . C5 . 117.1(2) yes
C6 . N2 . C10 . 117.81(18) yes
C11 . N3 . C15 . 116.9(2) yes
N1 . C1 . C2 . 124.8(3) yes
N1 . C1 . H11 . 117.618 no
C2 . C1 . H11 . 117.629 no
C1 . C2 . C3 . 117.4(2) yes
C1 . C2 . H21 . 121.294 no
C3 . C2 . H21 . 121.290 no
C2 . C3 . C4 . 119.6(3) yes
C2 . C3 . H31 . 120.172 no
C4 . C3 . H31 . 120.188 no
C3 . C4 . C5 . 118.8(2) yes
C3 . C4 . H41 . 120.602 no
C5 . C4 . H41 . 120.632 no
C4 . C5 . N1 . 122.4(2) yes
C4 . C5 . C6 . 121.5(2) yes
N1 . C5 . C6 . 116.2(2) yes
C5 . C6 . N2 . 116.46(19) yes
C5 . C6 . C7 . 120.58(19) yes
N2 . C6 . C7 . 123.0(2) yes
C6 . C7 . C8 . 118.4(2) yes
C6 . C7 . H71 . 120.792 no
C8 . C7 . H71 . 120.791 no
S1 . C8 . C7 . 116.43(17) yes
S1 . C8 . C9 . 124.11(16) yes
C7 . C8 . C9 . 119.4(2) yes
C8 . C9 . C10 . 117.8(2) yes
C8 . C9 . H91 . 121.107 no
C10 . C9 . H91 . 121.102 no
C9 . C10 . N2 . 123.5(2) yes
C9 . C10 . C11 . 120.40(19) yes
N2 . C10 . C11 . 116.07(19) yes
C10 . C11 . N3 . 116.2(2) yes
C10 . C11 . C12 . 121.0(2) yes
N3 . C11 . C12 . 122.7(2) yes
C11 . C12 . C13 . 118.9(2) yes
C11 . C12 . H121 . 120.550 no
C13 . C12 . H121 . 120.521 no
C12 . C13 . C14 . 118.7(2) yes
C12 . C13 . H131 . 120.669 no
C14 . C13 . H131 . 120.667 no
C13 . C14 . C15 . 118.6(2) yes
C13 . C14 . H141 . 120.674 no
C15 . C14 . H141 . 120.704 no
C14 . C15 . N3 . 124.1(2) yes
C14 . C15 . H151 . 117.917 no
N3 . C15 . H151 . 117.939 no

loop_
_geom_bond_atom_site_label_1
_geom_bond_site_symmetry_1
_geom_bond_atom_site_label_2
_geom_bond_site_symmetry_2
_geom_bond_distance
_geom_bond_publ_flag
S1 . S1 3_655 2.0281(12) yes
S1 . C8 . 1.774(2) yes
N1 . C1 . 1.344(3) yes
N1 . C5 . 1.339(3) yes
N2 . C6 . 1.345(3) yes
N2 . C10 . 1.342(3) yes
N3 . C11 . 1.346(3) yes
N3 . C15 . 1.338(3) yes
C1 . C2 . 1.363(4) yes
C1 . H11 . 1.000 no
C2 . C3 . 1.378(4) yes
C2 . H21 . 1.000 no
C3 . C4 . 1.385(3) yes
C3 . H31 . 1.000 no
C4 . C5 . 1.382(3) yes
C4 . H41 . 1.000 no
C5 . C6 . 1.491(3) yes
C6 . C7 . 1.391(3) yes
C7 . C8 . 1.391(3) yes
C7 . H71 . 1.000 no
C8 . C9 . 1.394(3) yes
C9 . C10 . 1.393(3) yes
C9 . H91 . 1.000 no
C10 . C11 . 1.493(3) yes
C11 . C12 . 1.391(3) yes
C12 . C13 . 1.386(3) yes
C12 . H121 . 1.000 no
C13 . C14 . 1.380(4) yes
C13 . H131 . 1.000 no
C14 . C15 . 1.376(4) yes
C14 . H141 . 1.000 no
C15 . H151 . 1.000 no
